data_4038290
loop_
_publ_author_name
'Blasius, Clemens'
'Ren, Bing-Tao'
'B\"urgy, David'
'Liu, Yan-Kai'
'Li, Bin'
'Michalsky, Ina'
'Wadepohl, Hubert'
'Deng, Qing-Hai'
'Gade, Lutz H.'

_publ_section_title
;
 Expanding the Boxmi Ligand Family: Synthesis and Application of New NON
 and NSN Ligands.
;
_journal_name_full 'The Journal of organic chemistry'
_journal_paper_doi 10.1021/acs.joc.0c00751
_journal_year 2020
_chemical_absolute_configuration ad
_chemical_formula_moiety 'C30 H26 N2 O3'
_chemical_formula_sum 'C30 H26 N2 O3'
_chemical_formula_weight 462.53
_space_group_crystal_system orthorhombic
_space_group_IT_number 19
_space_group_name_Hall 'P 2ac 2ab'
_space_group_name_H-M_alt 'P 21 21 21'
_atom_sites_solution_hydrogens mixed
_atom_sites_solution_primary dual
_atom_sites_solution_secondary difmap
_audit_block_code ga_cb15
_audit_creation_date 2018-11-26
_audit_creation_method
;
encif (version 1.112)

encifer (version_id = 270009.64)

Olex2 1.3
(compiled 2019.11.22 svn.r41b7951 for OlexSys, GUI svn.r6003)
;
_audit_update_record '19.02.2020 10:22:42 CET UTC+01:00  encif 1.112'
_cell_angle_alpha 90
_cell_angle_beta 90
_cell_angle_gamma 90
_cell_formula_units_Z 4
_cell_length_a 5.68389(6)
_cell_length_b 12.24377(14)
_cell_length_c 33.9789(3)
_cell_measurement_reflns_used 30545
_cell_measurement_temperature 120(1)
_cell_measurement_theta_max 69.3310
_cell_measurement_theta_min 3.8100
_cell_volume 2364.67(4)
_computing_cell_refinement 'CrysAlisPro 1.171.40.20a (Rigaku OD, 2018)'
_computing_data_collection 'CrysAlisPro 1.171.40.20a (Rigaku OD, 2018)'
_computing_data_reduction 'CrysAlisPro 1.171.40.20a (Rigaku OD, 2018)'
_computing_publication_material 'encif (Wadepohl, 2009-19); encifer (Allen et al., 2004)'
_computing_structure_refinement 'SHELXL 2018/3 (Sheldrick, 2015)'
_computing_structure_solution 'SIR2014 (Giacovazzo et al., 2014)'
_diffrn_ambient_temperature 120(1)
_diffrn_detector 'CCD plate'
_diffrn_detector_area_resol_mean 7.9621
_diffrn_detector_type Eos
_diffrn_measured_fraction_theta_full 1.000
_diffrn_measured_fraction_theta_max 0.999
_diffrn_measurement_details
;
List of Runs (angles in degrees, time in seconds):

  # Type    Start    End  Width  t~exp~   \w     \q     \k     \f   Frames
--------------------------------------------------------------------------
  1  \w    -22.00  69.00   1.00    2.50    --    0.00  57.00 150.00   91
  2  \w    -22.00  69.00   1.00    2.50    --    0.00  57.00-120.00   91
  3  \w    -34.00  17.00   1.00    2.50    --   12.00 103.00 -16.35   51
  4  \w    -30.00  17.00   1.00    2.50    --   16.00 103.00-170.89   47
  5  \w    -31.00  14.00   1.00    2.50    --   16.00 106.00 101.56   45
  6  \w    -26.00  17.00   1.00    2.50    --   20.00 104.00 -88.06   43
  7  \w     -4.00  28.00   1.00    7.50    --   36.00  92.00-163.78   32
  8  \w      5.00  32.00   1.00    7.50    --   44.00  90.00  -9.58   27
  9  \w      5.00  32.00   1.00    7.50    --   44.00  90.00 116.24   27
 10  \w      6.00  33.00   1.00    7.50    --   44.00  89.00 -73.46   27
 11  \w     13.00  40.00   1.00    7.50    --   48.00  83.00 170.35   27
 12  \w     14.00  45.00   1.00    7.50    --   48.00  81.00 -67.24   31
 13  \w     13.00  40.00   1.00    7.50    --   48.00  83.00  91.18   27
 14  \w     15.00  45.00   1.00    7.50    --   48.00  79.00  73.93   30
 15  \w     19.00  45.00   1.00    7.50    --   52.00  80.00  -6.90   26
 16  \w     18.00  45.00   1.00    7.50    --   52.00  82.00-103.73   27
 17  \w     19.00  45.00   1.00    7.50    --   52.00  80.00-167.44   26
 18  \w    -15.00  76.00   1.00    7.50    --   54.00 -57.00 150.00   91
 19  \w     22.00 125.00   1.00    7.50    --   54.00  77.00  90.00  103
 20  \w     -1.00  96.00   1.00    7.50    --   54.00 -97.00 -64.00   97
 21  \w     23.00 112.00   1.00    7.50    --   54.00-125.00 120.00   89
 22  \w    -19.00  81.00   1.00    7.50    --   54.00 -38.00 -60.00  100
 23  \w     25.00 127.00   1.00    7.50    --   56.00  75.00-118.24  102
 24  \w     25.00 127.00   1.00    7.50    --   56.00  76.00  28.28  102
 25  \w     25.00 127.00   1.00    7.50    --   56.00  75.00 -55.29  102
 26  \w     29.00 126.00   1.00    7.50    --   56.00  69.00 154.14   97
 27  \w     24.00 127.00   1.00    7.50    --   56.00  77.00-174.85  103
 28  \w     29.00 131.00   1.00    7.50    --   60.00  75.00-173.51  102
 29  \w     29.00 131.00   1.00    7.50    --   60.00  75.00  60.55  102
 30  \w     29.00 131.00   1.00    7.50    --   60.00  76.00 -57.57  102
 31  \w     29.00 131.00   1.00    7.50    --   60.00  75.00-142.59  102
 32  \w     30.00 130.00   1.00    7.50    --   60.00  74.00  48.04  100
 33  \w     28.00 131.00   1.00    7.50    --   60.00  77.00 112.15  103
 34  \w     29.00 131.00   1.00    7.50    --   60.00  75.00 -20.27  102
 35  \w     31.00 130.00   1.00    7.50    --   60.00  73.00  97.09   99
 36  \w     36.00 134.00   1.00    7.50    --   64.00  70.00 -77.57   98
 37  \w     34.00 134.00   1.00    7.50    --   64.00  74.00 -55.44  100
 38  \w     40.00 138.00   1.00    7.50    --   68.00  71.00-132.04   98
 39  \w     36.00 139.00   1.00    7.50    --   68.00  77.00  29.09  103
 40  \w     37.00 139.00   1.00    7.50    --   68.00  76.00 -33.57  102
 41  \w     37.00 139.00   1.00    7.50    --   68.00  76.00 132.11  102
 42  \w     39.00 138.00   1.00    7.50    --   68.00  72.00-175.36   99
 43  \w     37.00 139.00   1.00    7.50    --   68.00  76.00 161.02  102
 44  \w     46.00 141.00   1.00    7.50    --   72.00  67.00-176.64   95
 45  \w     42.00 142.00   1.00    7.50    --   72.00  74.00-111.42  100
 46  \w     44.00 142.00   1.00    7.50    --   72.00  70.00-110.99   98
 47  \w     41.00 143.00   1.00    7.50    --   72.00  75.00  89.29  102
 48  \w     43.00 142.00   1.00    7.50    --   72.00  73.00  75.74   99
 49  \w     46.00 141.00   1.00    7.50    --   72.00  66.00 179.41   95
 50  \w     43.00 142.00   1.00    7.50    --   72.00  73.00  66.04   99
 51  \w     54.00 146.00   1.00    7.50    --   76.00  55.00 124.29   92
 52  \w     49.00 151.00   1.00    7.50    --   80.00  76.00-152.81  102
 53  \w     56.00 148.00   1.00    7.50    --   80.00  62.00 -35.10   92
 54  \w     54.00 149.00   1.00    7.50    --   80.00  66.00 -14.79   95
 55  \w     52.00 150.00   1.00    7.50    --   80.00  71.00   7.34   98
 56  \w     52.00 155.00   1.00   15.00    --   84.00  77.00  35.01  103
 57  \w     55.00 154.00   1.00   15.00    --   84.00  73.00  50.85   99
 58  \w     53.00 155.00   1.00   15.00    --   84.00  75.00-145.38  102
 59  \w     60.00 156.00   1.00   15.00    --   84.00  45.00-157.67   96
 60  \w     58.00 158.00   1.00   15.00    --   88.00  74.00-162.79  100
 61  \w     64.00 156.00   1.00   15.00    --   88.00  62.00  -3.89   92
 62  \w     67.00 160.00   1.00   15.00    --   92.00  64.00  93.91   93
 63  \w     64.00 162.00   1.00   15.00    --   92.00  70.00 117.64   98
 64  \w     65.00 167.00   1.00   15.00    --   96.00  76.00 -95.05  102
 65  \w     68.00 166.00   1.00   15.00    --   96.00  70.00  10.56   98
 66  \w     65.00 167.00   1.00   15.00    --   96.00  76.00-127.15  102
 67  \w     37.00 131.00   1.00   15.00    --  108.00 -50.00  90.00   94
 68  \w     83.00 176.00   1.00   15.00    --  108.00  64.00  30.00   93
 69  \w     76.00 178.00   1.00   15.00    --  108.00  77.00 150.00  102
 70  \w     81.00 178.00   1.00   15.00    --  108.00  38.00 -30.00   97
 71  \w     35.00 109.00   1.00   15.00    --  108.00 -92.00 -90.00   74
 72  \w     35.00 109.00   1.00   15.00    --  108.00 -92.00   0.00   74
 73  \w     35.00 109.00   1.00   15.00    --  108.00 -92.00 120.00   74
 74  \w     35.00 109.00   1.00   15.00    --  108.00 -92.00-180.00   74
 75  \w     83.00 176.00   1.00   15.00    --  108.00  64.00 -30.00   93
 76  \w     80.00 178.00   1.00   15.00    --  108.00  71.00  76.88   98
 77  \w     76.00 178.00   1.00   15.00    --  108.00  77.00-150.00  102
 78  \w     76.00 178.00   1.00   15.00    --  108.00  77.00-120.00  102
 79  \w     83.00 176.00   1.00   15.00    --  108.00  64.00-180.00   93
 80  \w     40.00 133.00   1.00   15.00    --  108.00 -64.00 -90.00   93
 81  \w     83.00 176.00   1.00   15.00    --  108.00  64.00 150.00   93
 82  \w     76.00 178.00   1.00   15.00    --  108.00  77.00  60.00  102
 83  \w     35.00 112.00   1.00   15.00    --  108.00-111.00 -90.00   77
 84  \w     76.00 178.00   1.00   15.00    --  108.00  77.00 -60.00  102
 85  \w     83.00 176.00   1.00   15.00    --  108.00  64.00-150.00   93
 86  \w     76.00 178.00   1.00   15.00    --  108.00  77.00  90.00  102
 87  \w     76.00 178.00   1.00   15.00    --  108.00  77.00  30.00  102
 88  \w     76.00 178.00   1.00   15.00    --  108.00  77.00 -30.00  102
 89  \w     76.00 178.00   1.00   15.00    --  108.00  77.00 -90.00  102
 90  \w     76.00 178.00   1.00   15.00    --  108.00  77.00-180.00  102
 91  \w     83.00 176.00   1.00   15.00    --  108.00  64.00  60.00   93
 92  \w     76.00 178.00   1.00   15.00    --  108.00  77.00   0.00  102
 93  \w     83.00 176.00   1.00   15.00    --  108.00  64.00   0.00   93
 94  \w     83.00 176.00   1.00   15.00    --  108.00  64.00 120.00   93
 95  \w     35.00 112.00   1.00   15.00    --  108.00-111.00  90.00   77
 96  \w     83.00 176.00   1.00   15.00    --  108.00  64.00 -60.00   93
 97  \w     76.00 178.00   1.00   15.00    --  108.00  77.00 120.00  102
 98  \f      0.00 120.00   1.00    2.50   2.02   0.00 -40.00    --   120
 99  \f      0.00 120.00   1.00    2.50  47.94   0.00  40.00    --   120
100  \f      0.00 120.00   1.00    2.50 -47.94   0.00 -40.00    --   120
101  \f      0.00 120.00   1.00    2.50 -45.87   0.00 -60.00    --   120
102  \f      0.00 120.00   1.00    2.50   0.09   0.00 -60.00    --   120
103  \f      0.00 120.00   1.00    2.50  -2.02   0.00  40.00    --   120
104  \f      0.00 120.00   1.00    7.50   6.06  54.00 -40.00    --   120
105  \f      0.00  25.00   1.00    7.50 101.94  54.00  40.00    --    25
106  \f      0.00 120.00   1.00    7.50  51.98  54.00  40.00    --   120
107  \f      0.00 120.00   1.00    7.50  56.02  54.00 -40.00    --   120
;
_diffrn_measurement_device 'four-circle diffractometer'
_diffrn_measurement_device_type 'Agilent SuperNova, Dual, Cu at home/near, Eos'
_diffrn_measurement_method '\w and \f scans'
_diffrn_measurement_specimen_support 'polyimid foil'
_diffrn_orient_matrix_type 'CrysAlisPro convention (1999,Acta A55,543-557)'
_diffrn_orient_matrix_UB_11 -0.0080582000
_diffrn_orient_matrix_UB_12 -0.0489908000
_diffrn_orient_matrix_UB_13 -0.0417394000
_diffrn_orient_matrix_UB_21 0.2325817000
_diffrn_orient_matrix_UB_22 -0.0607268000
_diffrn_orient_matrix_UB_23 0.0079859000
_diffrn_orient_matrix_UB_31 -0.1390568000
_diffrn_orient_matrix_UB_32 -0.0986888000
_diffrn_orient_matrix_UB_33 0.0157891000
_diffrn_radiation_collimation 'focusing mirrors'
_diffrn_radiation_monochromator mirror
_diffrn_radiation_probe x-ray
_diffrn_radiation_type 'Cu K\a'
_diffrn_radiation_wavelength 1.54184
_diffrn_radiation_xray_symbol K-L~2,3~
_diffrn_reflns_av_R_equivalents 0.0509
_diffrn_reflns_av_unetI/netI 0.0151
_diffrn_reflns_Laue_measured_fraction_full 1.000
_diffrn_reflns_Laue_measured_fraction_max 0.999
_diffrn_reflns_limit_h_max 6
_diffrn_reflns_limit_h_min -6
_diffrn_reflns_limit_k_max 14
_diffrn_reflns_limit_k_min -14
_diffrn_reflns_limit_l_max 41
_diffrn_reflns_limit_l_min -41
_diffrn_reflns_number 95208
_diffrn_reflns_point_group_measured_fraction_full 1.000
_diffrn_reflns_point_group_measured_fraction_max 0.998
_diffrn_reflns_theta_full 67.684
_diffrn_reflns_theta_max 70.361
_diffrn_reflns_theta_min 2.601
_diffrn_source 'microfocus X-Ray tube'
_diffrn_source_type 'Agilent SuperNova (Cu) X-ray Source'
_exptl_absorpt_coefficient_mu 0.672
_exptl_absorpt_correction_T_max 1.000
_exptl_absorpt_correction_T_min 0.880
_exptl_absorpt_correction_type gaussian
_exptl_absorpt_process_details
;
CrysAlisPro 1.171.40.20a (Rigaku Oxford Diffraction, 2018)
Numerical absorption correction based on gaussian integration over
 a multifaceted crystal model (Busing & Levy, 1957).
Empirical absorption correction using spherical harmonics,
 implemented in SCALE3 ABSPACK scaling algorithm.
;
_exptl_crystal_colour yellow
_exptl_crystal_colour_primary yellow
_exptl_crystal_density_diffrn 1.299
_exptl_crystal_description irregular
_exptl_crystal_F_000 976
_exptl_crystal_size_max 0.116
_exptl_crystal_size_mid 0.081
_exptl_crystal_size_min 0.032
_refine_diff_density_max 0.334
_refine_diff_density_min -0.205
_refine_diff_density_rms 0.030
_refine_ls_abs_structure_details
;
 Flack x determined using 1638 quotients [(I+)-(I-)]/[(I+)+(I-)]
 (Parsons, Flack and Wagner, Acta Cryst. B69 (2013) 249-259).
;
_refine_ls_abs_structure_Flack -0.01(6)
_refine_ls_extinction_method none
_refine_ls_goodness_of_fit_ref 1.064
_refine_ls_hydrogen_treatment mixed
_refine_ls_matrix_type full
_refine_ls_number_parameters 384
_refine_ls_number_reflns 4494
_refine_ls_number_restraints 0
_refine_ls_restrained_S_all 1.064
_refine_ls_R_factor_all 0.0377
_refine_ls_R_factor_gt 0.0333
_refine_ls_shift/su_max 0.000
_refine_ls_shift/su_mean 0.000
_refine_ls_structure_factor_coef Fsqd
_refine_ls_weighting_details 'w=1/[\s^2^(Fo^2^)+(0.0336P)^2^+0.5758P] where P=(Fo^2^+2Fc^2^)/3'
_refine_ls_weighting_scheme calc
_refine_ls_wR_factor_gt 0.0772
_refine_ls_wR_factor_ref 0.0801
_reflns_Friedel_coverage 0.711
_reflns_Friedel_fraction_full 1.000
_reflns_Friedel_fraction_max 0.997
_reflns_number_gt 4148
_reflns_number_total 4494
_reflns_threshold_expression 'I > 2\s(I)'
_cod_data_source_file jo0c00751_si_002.cif
_cod_data_source_block ga_cb15
_cod_database_code 4038290
_audit_block_refno 3208
_audit_block_usercomment 'cbdb22, irregular, yellow'
_shelx_space_group_comment
;
The symmetry employed for this shelxl refinement is uniquely defined
by the following loop, which should always be used as a source of
symmetry information in preference to the above space-group names.
They are only intended as comments.
;
_shelx_estimated_absorpt_t_max 0.936
_shelx_estimated_absorpt_t_min 0.936
_reflns_odcompleteness_completeness 99.92
_reflns_odcompleteness_iscentric 1
_reflns_odcompleteness_theta 44.91
_shelxl_version_number 2018/3
_olex2_refinement_description
;
1. Uiso/Uaniso restraints and constraints
C1 \\sim C2 \\sim C3 \\sim C4 \\sim C5 \\sim C6 \\sim C7 \\sim C8 \\sim C9
\\sim C10 \\sim C11 \\sim C12 \\sim C13 \\sim C14 \\sim C15 \\sim C16 \\sim C17
\\sim C18 \\sim C19 \\sim C20 \\sim C21 \\sim C22 \\sim C23 \\sim C24 \\sim C25
\\sim C26 \\sim C27 \\sim C28 \\sim C29 \\sim C30 \\sim N1 \\sim N2 \\sim O1
\\sim O2 \\sim O3: within 1A with sigma of 0.01 and sigma for terminal atoms of
0.01 within 1A
2. Others
 Uiso(H1)=Uiso(H16)=FVAR(1)
 Uiso(H2A)=Uiso(H2B)=Uiso(H15A)=Uiso(H15B)=FVAR(2)
 Uiso(H4)=Uiso(H8)=Uiso(H9)=Uiso(H13)=Uiso(H18)=Uiso(H19)=Uiso(H20)=Uiso(H21)=
 Uiso(H22)=Uiso(H24)=Uiso(H25)=Uiso(H26)=Uiso(H27)=Uiso(H28)=FVAR(3)
 Uiso(H29A)=Uiso(H29B)=Uiso(H29C)=Uiso(H30A)=Uiso(H30B)=Uiso(H30C)=FVAR(4)
3.a Idealised Me refined as rotating group with stretchable bonds:
 C29(H29A,H29B,H29C), C30(H30A,H30B,H30C)
;
_oxdiff_exptl_absorpt_empirical_details
;
Empirical correction (ABSPACK) includes:
- Absorption correction using spherical harmonics
- Frame scaling
- Detector area scaling
;
_oxdiff_exptl_absorpt_empirical_full_max 1.274
_oxdiff_exptl_absorpt_empirical_full_min 0.857
_cell_oxdiff_length_a 5.68261(11)
_cell_oxdiff_length_b 12.2455(3)
_cell_oxdiff_length_c 33.9818(5)
_cell_oxdiff_angle_alpha 90.0169(15)
_cell_oxdiff_angle_beta 89.9913(14)
_cell_oxdiff_angle_gamma 89.9902(17)
_cell_oxdiff_volume 2364.67(8)
_cell_oxdiff_measurement_reflns_used 30545

loop_
_symmetry_equiv_pos_as_xyz
'x, y, z'
'-x+1/2, -y, z+1/2'
'x+1/2, -y+1/2, -z'
'-x, y+1/2, -z+1/2'

loop_
_atom_site_label
_atom_site_type_symbol
_atom_site_fract_x
_atom_site_fract_y
_atom_site_fract_z
_atom_site_U_iso_or_equiv
_atom_site_adp_type
_atom_site_occupancy
_atom_site_site_symmetry_order
_atom_site_calc_flag
_atom_site_refinement_flags_posn
_atom_site_refinement_flags_adp
_atom_site_refinement_flags_occupancy
_atom_site_disorder_assembly
_atom_site_disorder_group
O1 O -0.3497(3) -0.30009(17) -0.90852(5) 0.0512(5) Uani 1 1 d . . . . .
O2 O -0.1802(3) -0.19592(12) -0.84515(4) 0.0358(3) Uani 1 1 d . . . . .
O3 O -0.5481(3) -0.06825(13) -0.86194(5) 0.0444(4) Uani 1 1 d . . . . .
N1 N -0.0624(4) -0.3471(2) -0.95016(6) 0.0521(6) Uani 1 1 d . . . . .
N2 N -0.6290(4) 0.06715(17) -0.81881(6) 0.0430(5) Uani 1 1 d . . . . .
C1 C -0.2745(4) -0.3388(2) -0.97458(7) 0.0397(5) Uani 1 1 d . . . . .
H1 H -0.248(5) -0.282(2) -0.9976(8) 0.048(5) Uiso 1 1 d . U . . .
C2 C -0.4594(4) -0.2923(2) -0.94636(7) 0.0386(5) Uani 1 1 d . . . . .
H2A H -0.489(5) -0.212(2) -0.9508(7) 0.048(4) Uiso 1 1 d . U . . .
H2B H -0.620(5) -0.337(2) -0.9465(8) 0.048(4) Uiso 1 1 d . U . . .
C3 C -0.1213(4) -0.32615(17) -0.91500(6) 0.0333(5) Uani 1 1 d . . . . .
C4 C 0.0324(4) -0.32852(18) -0.88074(7) 0.0369(5) Uani 1 1 d . . . . .
H4 H 0.168(6) -0.371(3) -0.8818(8) 0.062(2) Uiso 1 1 d . U . . .
C5 C 0.0020(4) -0.27001(18) -0.84764(6) 0.0351(5) Uani 1 1 d . . . . .
C6 C 0.1354(4) -0.26453(18) -0.81101(7) 0.0368(5) Uani 1 1 d . . . . .
C7 C 0.3303(4) -0.3246(2) -0.79780(7) 0.0411(5) Uani 1 1 d . . . . .
C8 C 0.4080(5) -0.3007(2) -0.76022(8) 0.0467(6) Uani 1 1 d . . . . .
H8 H 0.534(6) -0.340(2) -0.7504(9) 0.062(2) Uiso 1 1 d . U . . .
C9 C 0.3039(5) -0.2208(2) -0.73708(7) 0.0458(6) Uani 1 1 d . . . . .
H9 H 0.367(5) -0.204(2) -0.7114(9) 0.062(2) Uiso 1 1 d . U . . .
C10 C 0.1131(4) -0.1593(2) -0.74978(7) 0.0416(5) Uani 1 1 d . . . . .
C11 C 0.0297(4) -0.18368(18) -0.78765(6) 0.0368(5) Uani 1 1 d . . . . .
C12 C -0.1668(4) -0.13865(18) -0.81006(6) 0.0356(5) Uani 1 1 d . . . . .
C13 C -0.3152(4) -0.05618(19) -0.80270(7) 0.0372(5) Uani 1 1 d . . . . .
H13 H -0.305(5) -0.020(2) -0.7790(9) 0.062(2) Uiso 1 1 d . U . . .
C14 C -0.5039(4) -0.01583(18) -0.82757(6) 0.0360(5) Uani 1 1 d . . . . .
C15 C -0.7461(5) -0.0122(2) -0.87944(7) 0.0407(5) Uani 1 1 d . . . . .
H15A H -0.883(5) -0.062(2) -0.8802(8) 0.048(4) Uiso 1 1 d . U . . .
H15B H -0.709(5) 0.011(2) -0.9068(8) 0.048(4) Uiso 1 1 d . U . . .
C16 C -0.7960(4) 0.08395(19) -0.85156(7) 0.0382(5) Uani 1 1 d . . . . .
H16 H -0.962(5) 0.083(2) -0.8411(7) 0.048(5) Uiso 1 1 d . U . . .
C17 C -0.3391(4) -0.44607(18) -0.99434(6) 0.0350(5) Uani 1 1 d . . . . .
C18 C -0.1937(6) -0.5357(2) -0.99381(8) 0.0526(7) Uani 1 1 d . . . . .
H18 H -0.036(6) -0.529(2) -0.9784(8) 0.062(2) Uiso 1 1 d . U . . .
C19 C -0.2554(8) -0.6302(2) -1.01370(8) 0.0666(10) Uani 1 1 d . . . . .
H19 H -0.163(6) -0.689(3) -1.0118(9) 0.062(2) Uiso 1 1 d . U . . .
C20 C -0.4627(6) -0.6373(2) -1.03373(8) 0.0550(8) Uani 1 1 d . . . . .
H20 H -0.505(6) -0.702(3) -1.0484(8) 0.062(2) Uiso 1 1 d . U . . .
C21 C -0.6090(6) -0.5498(3) -1.03423(11) 0.0734(10) Uani 1 1 d . . . . .
H21 H -0.759(6) -0.546(2) -1.0505(8) 0.062(2) Uiso 1 1 d . U . . .
C22 C -0.5488(5) -0.4547(3) -1.01463(10) 0.0640(9) Uani 1 1 d . . . . .
H22 H -0.647(6) -0.398(3) -1.0149(9) 0.062(2) Uiso 1 1 d . U . . .
C23 C -0.7616(4) 0.19549(18) -0.87049(6) 0.0341(5) Uani 1 1 d . . . . .
C24 C -0.5564(4) 0.2193(2) -0.89096(8) 0.0424(5) Uani 1 1 d . . . . .
H24 H -0.429(6) 0.167(2) -0.8907(8) 0.062(2) Uiso 1 1 d . U . . .
C25 C -0.5313(5) 0.3181(2) -0.91035(8) 0.0492(6) Uani 1 1 d . . . . .
H25 H -0.380(5) 0.336(2) -0.9243(9) 0.062(2) Uiso 1 1 d . U . . .
C26 C -0.7112(6) 0.3946(2) -0.90948(8) 0.0506(7) Uani 1 1 d . . . . .
H26 H -0.700(6) 0.460(3) -0.9246(8) 0.062(2) Uiso 1 1 d . U . . .
C27 C -0.9130(5) 0.3723(2) -0.88865(8) 0.0492(6) Uani 1 1 d . . . . .
H27 H -1.052(6) 0.424(3) -0.8869(8) 0.062(2) Uiso 1 1 d . U . . .
C28 C -0.9381(5) 0.27320(19) -0.86913(7) 0.0413(5) Uani 1 1 d . . . . .
H28 H -1.092(6) 0.254(2) -0.8559(8) 0.062(2) Uiso 1 1 d . U . . .
C29 C 0.4482(5) -0.4113(2) -0.82211(8) 0.0500(6) Uani 1 1 d . . . . .
H29A H 0.327(2) -0.4686(12) -0.8303(4) 0.062(4) Uiso 1 1 calc R U . . .
H29B H 0.578(3) -0.4477(11) -0.8059(3) 0.062(4) Uiso 1 1 calc R U . . .
H29C H 0.520(3) -0.3765(6) -0.8467(5) 0.062(4) Uiso 1 1 calc R U . . .
C30 C 0.0027(5) -0.0734(2) -0.72424(7) 0.0497(6) Uani 1 1 d . . . . .
H30A H 0.082(2) -0.0724(10) -0.6983(4) 0.062(4) Uiso 1 1 calc R U . . .
H30B H -0.166(3) -0.0901(8) -0.7206(4) 0.062(4) Uiso 1 1 calc R U . . .
H30C H 0.020(3) -0.0011(12) -0.7370(3) 0.062(4) Uiso 1 1 calc R U . . .

loop_
_atom_site_aniso_label
_atom_site_aniso_U_11
_atom_site_aniso_U_22
_atom_site_aniso_U_33
_atom_site_aniso_U_23
_atom_site_aniso_U_13
_atom_site_aniso_U_12
O1 0.0397(9) 0.0763(13) 0.0376(8) -0.0103(8) -0.0030(7) 0.0171(9)
O2 0.0375(8) 0.0334(8) 0.0366(8) 0.0005(6) -0.0027(7) 0.0038(7)
O3 0.0545(10) 0.0354(8) 0.0433(9) -0.0062(7) -0.0133(8) 0.0041(8)
N1 0.0347(11) 0.0730(15) 0.0485(12) -0.0229(11) 0.0033(9) -0.0058(11)
N2 0.0500(12) 0.0437(11) 0.0353(10) -0.0009(9) -0.0036(9) 0.0060(10)
C1 0.0431(13) 0.0403(13) 0.0359(11) -0.0037(10) 0.0010(10) -0.0089(11)
C2 0.0425(13) 0.0359(12) 0.0375(12) -0.0040(9) -0.0069(10) 0.0016(11)
C3 0.0322(11) 0.0276(11) 0.0400(11) 0.0001(9) 0.0045(9) -0.0019(9)
C4 0.0351(12) 0.0314(12) 0.0441(12) 0.0033(10) 0.0007(10) 0.0007(10)
C5 0.0331(11) 0.0315(11) 0.0409(12) 0.0086(9) -0.0013(10) -0.0019(9)
C6 0.0362(12) 0.0344(11) 0.0398(12) 0.0099(9) 0.0000(10) -0.0062(9)
C7 0.0382(12) 0.0403(13) 0.0448(12) 0.0153(10) -0.0024(10) -0.0045(11)
C8 0.0387(13) 0.0505(15) 0.0510(14) 0.0187(12) -0.0047(11) -0.0024(12)
C9 0.0434(14) 0.0556(15) 0.0382(13) 0.0112(11) -0.0057(11) -0.0098(12)
C10 0.0424(13) 0.0450(13) 0.0375(11) 0.0076(10) -0.0016(10) -0.0097(11)
C11 0.0386(12) 0.0345(12) 0.0372(11) 0.0066(9) -0.0007(9) -0.0058(10)
C12 0.0405(12) 0.0330(11) 0.0332(10) 0.0030(9) 0.0004(9) -0.0061(10)
C13 0.0430(13) 0.0359(12) 0.0327(11) 0.0004(9) -0.0005(10) -0.0022(10)
C14 0.0415(13) 0.0332(11) 0.0334(11) 0.0007(9) 0.0011(10) -0.0029(10)
C15 0.0456(14) 0.0329(12) 0.0436(13) 0.0022(10) -0.0092(11) -0.0050(11)
C16 0.0364(13) 0.0391(12) 0.0391(12) 0.0029(10) -0.0009(10) -0.0017(10)
C17 0.0364(12) 0.0330(11) 0.0355(11) -0.0011(9) 0.0054(9) -0.0035(10)
C18 0.0624(18) 0.0539(16) 0.0415(13) -0.0035(11) -0.0069(13) 0.0183(14)
C19 0.116(3) 0.0377(15) 0.0459(15) 0.0003(12) 0.0010(18) 0.0279(18)
C20 0.080(2) 0.0378(13) 0.0475(14) -0.0131(12) 0.0233(15) -0.0173(15)
C21 0.0434(16) 0.082(2) 0.095(2) -0.051(2) -0.0019(16) -0.0071(15)
C22 0.0449(16) 0.0556(18) 0.091(2) -0.0366(16) -0.0175(16) 0.0151(14)
C23 0.0353(11) 0.0327(11) 0.0343(11) -0.0049(9) -0.0026(9) -0.0044(9)
C24 0.0357(12) 0.0416(13) 0.0500(14) -0.0025(11) 0.0002(10) -0.0029(11)
C25 0.0470(14) 0.0432(14) 0.0573(15) -0.0009(12) 0.0093(12) -0.0117(12)
C26 0.0660(18) 0.0309(13) 0.0550(15) -0.0011(11) 0.0025(14) -0.0061(12)
C27 0.0537(16) 0.0316(13) 0.0623(16) -0.0097(11) -0.0010(13) 0.0038(12)
C28 0.0424(13) 0.0353(12) 0.0461(13) -0.0105(10) 0.0039(11) -0.0026(10)
C29 0.0437(14) 0.0518(15) 0.0547(15) 0.0116(12) -0.0043(12) 0.0082(12)
C30 0.0543(16) 0.0576(15) 0.0371(13) -0.0014(11) -0.0061(12) -0.0055(14)

loop_
_atom_type_symbol
_atom_type_description
_atom_type_scat_dispersion_real
_atom_type_scat_dispersion_imag
_atom_type_scat_source
C C 0.0181 0.0091 'International Tables Vol C Tables 4.2.6.8 and 6.1.1.4'
H H 0.0000 0.0000 'International Tables Vol C Tables 4.2.6.8 and 6.1.1.4'
N N 0.0311 0.0180 'International Tables Vol C Tables 4.2.6.8 and 6.1.1.4'
O O 0.0492 0.0322 'International Tables Vol C Tables 4.2.6.8 and 6.1.1.4'

loop_
_exptl_crystal_face_index_h
_exptl_crystal_face_index_k
_exptl_crystal_face_index_l
_exptl_crystal_face_perp_dist
-1 7 -8 0.0425
-4 -1 3 0.0502
-3 -5 6 0.0267
4 1 -3 0.0502
0 -1 -22 0.0242
0 2 21 0.0057
-1 -6 -14 0.0327
0 -7 8 0.0265

loop_
_geom_angle_atom_site_label_1
_geom_angle_atom_site_label_2
_geom_angle_atom_site_label_3
_geom_angle
_geom_angle_site_symmetry_1
_geom_angle_site_symmetry_3
_geom_angle_publ_flag
C3 O1 C2 106.69(18) . . ?
C5 O2 C12 110.16(17) . . ?
C14 O3 C15 105.88(18) . . ?
C3 N1 C1 107.6(2) . . ?
C14 N2 C16 107.07(19) . . ?
N1 C1 C2 103.60(18) . . ?
N1 C1 C17 112.9(2) . . ?
C17 C1 C2 115.6(2) . . ?
O1 C2 C1 103.78(19) . . ?
O1 C3 C4 116.73(19) . . ?
N1 C3 O1 117.0(2) . . ?
N1 C3 C4 126.3(2) . . ?
C5 C4 C3 125.5(2) . . ?
O2 C5 C6 107.92(19) . . ?
C4 C5 O2 119.9(2) . . ?
C4 C5 C6 132.2(2) . . ?
C7 C6 C5 131.2(2) . . ?
C7 C6 C11 121.8(2) . . ?
C11 C6 C5 107.0(2) . . ?
C6 C7 C29 123.1(2) . . ?
C8 C7 C6 115.9(2) . . ?
C8 C7 C29 121.0(2) . . ?
C7 C8 C9 122.5(2) . . ?
C8 C9 C10 122.6(2) . . ?
C9 C10 C11 115.7(2) . . ?
C9 C10 C30 121.8(2) . . ?
C11 C10 C30 122.6(2) . . ?
C6 C11 C12 107.40(19) . . ?
C10 C11 C6 121.6(2) . . ?
C10 C11 C12 131.0(2) . . ?
O2 C12 C11 107.44(19) . . ?
C13 C12 O2 120.5(2) . . ?
C13 C12 C11 132.0(2) . . ?
C12 C13 C14 127.8(2) . . ?
O3 C14 C13 118.5(2) . . ?
N2 C14 O3 118.3(2) . . ?
N2 C14 C13 123.2(2) . . ?
O3 C15 C16 104.70(18) . . ?
N2 C16 C15 103.81(19) . . ?
N2 C16 C23 111.15(19) . . ?
C23 C16 C15 113.77(19) . . ?
C18 C17 C1 122.6(2) . . ?
C18 C17 C22 117.7(2) . . ?
C22 C17 C1 119.7(2) . . ?
C17 C18 C19 120.6(3) . . ?
C20 C19 C18 121.0(3) . . ?
C21 C20 C19 119.1(3) . . ?
C20 C21 C22 120.5(3) . . ?
C17 C22 C21 121.2(3) . . ?
C24 C23 C16 120.5(2) . . ?
C28 C23 C16 120.7(2) . . ?
C28 C23 C24 118.8(2) . . ?
C25 C24 C23 120.6(2) . . ?
C24 C25 C26 120.2(3) . . ?
C27 C26 C25 119.5(2) . . ?
C26 C27 C28 120.3(3) . . ?
C23 C28 C27 120.7(2) . . ?

loop_
_geom_bond_atom_site_label_1
_geom_bond_atom_site_label_2
_geom_bond_distance
_geom_bond_site_symmetry_2
_geom_bond_publ_flag
O1 C2 1.432(3) . ?
O1 C3 1.355(3) . ?
O2 C5 1.379(3) . ?
O2 C12 1.385(3) . ?
O3 C14 1.356(3) . ?
O3 C15 1.446(3) . ?
N1 C1 1.467(3) . ?
N1 C3 1.267(3) . ?
N2 C14 1.275(3) . ?
N2 C16 1.477(3) . ?
C1 C2 1.533(3) . ?
C1 C17 1.519(3) . ?
C3 C4 1.456(3) . ?
C4 C5 1.345(3) . ?
C5 C6 1.459(3) . ?
C6 C7 1.404(3) . ?
C6 C11 1.404(3) . ?
C7 C8 1.383(4) . ?
C7 C29 1.502(4) . ?
C8 C9 1.387(4) . ?
C9 C10 1.389(4) . ?
C10 C11 1.403(3) . ?
C10 C30 1.501(4) . ?
C11 C12 1.460(3) . ?
C12 C13 1.340(3) . ?
C13 C14 1.452(3) . ?
C15 C16 1.538(3) . ?
C16 C23 1.522(3) . ?
C17 C18 1.374(3) . ?
C17 C22 1.381(4) . ?
C18 C19 1.386(4) . ?
C19 C20 1.364(5) . ?
C20 C21 1.356(5) . ?
C21 C22 1.385(4) . ?
C23 C24 1.389(3) . ?
C23 C28 1.383(3) . ?
C24 C25 1.384(4) . ?
C25 C26 1.387(4) . ?
C26 C27 1.375(4) . ?
C27 C28 1.390(4) . ?

loop_
_geom_torsion_atom_site_label_1
_geom_torsion_atom_site_label_2
_geom_torsion_atom_site_label_3
_geom_torsion_atom_site_label_4
_geom_torsion
_geom_torsion_site_symmetry_1
_geom_torsion_site_symmetry_2
_geom_torsion_site_symmetry_3
_geom_torsion_site_symmetry_4
_geom_torsion_publ_flag
O1 C3 C4 C5 -27.3(3) . . . . ?
O2 C5 C6 C7 177.4(2) . . . . ?
O2 C5 C6 C11 -1.4(2) . . . . ?
O2 C12 C13 C14 1.0(4) . . . . ?
O3 C15 C16 N2 -4.3(2) . . . . ?
O3 C15 C16 C23 116.7(2) . . . . ?
N1 C1 C2 O1 -11.1(2) . . . . ?
N1 C1 C17 C18 -9.1(3) . . . . ?
N1 C1 C17 C22 172.6(3) . . . . ?
N1 C3 C4 C5 153.4(3) . . . . ?
N2 C16 C23 C24 66.8(3) . . . . ?
N2 C16 C23 C28 -116.1(2) . . . . ?
C1 N1 C3 O1 -1.4(3) . . . . ?
C1 N1 C3 C4 177.8(2) . . . . ?
C1 C17 C18 C19 -177.1(3) . . . . ?
C1 C17 C22 C21 177.5(3) . . . . ?
C2 O1 C3 N1 -6.3(3) . . . . ?
C2 O1 C3 C4 174.37(19) . . . . ?
C2 C1 C17 C18 -128.1(3) . . . . ?
C2 C1 C17 C22 53.6(3) . . . . ?
C3 O1 C2 C1 10.5(3) . . . . ?
C3 N1 C1 C2 7.9(3) . . . . ?
C3 N1 C1 C17 -117.9(2) . . . . ?
C3 C4 C5 O2 -3.7(3) . . . . ?
C3 C4 C5 C6 178.8(2) . . . . ?
C4 C5 C6 C7 -4.9(4) . . . . ?
C4 C5 C6 C11 176.3(2) . . . . ?
C5 O2 C12 C11 -3.4(2) . . . . ?
C5 O2 C12 C13 174.7(2) . . . . ?
C5 C6 C7 C8 -177.4(2) . . . . ?
C5 C6 C7 C29 1.6(4) . . . . ?
C5 C6 C11 C10 178.6(2) . . . . ?
C5 C6 C11 C12 -0.6(2) . . . . ?
C6 C7 C8 C9 -1.3(4) . . . . ?
C6 C11 C12 O2 2.5(2) . . . . ?
C6 C11 C12 C13 -175.3(2) . . . . ?
C7 C6 C11 C10 -0.3(3) . . . . ?
C7 C6 C11 C12 -179.6(2) . . . . ?
C7 C8 C9 C10 0.4(4) . . . . ?
C8 C9 C10 C11 0.6(4) . . . . ?
C8 C9 C10 C30 179.8(2) . . . . ?
C9 C10 C11 C6 -0.6(3) . . . . ?
C9 C10 C11 C12 178.5(2) . . . . ?
C10 C11 C12 O2 -176.7(2) . . . . ?
C10 C11 C12 C13 5.5(4) . . . . ?
C11 C6 C7 C8 1.2(3) . . . . ?
C11 C6 C7 C29 -179.7(2) . . . . ?
C11 C12 C13 C14 178.5(2) . . . . ?
C12 O2 C5 C4 -175.0(2) . . . . ?
C12 O2 C5 C6 3.0(2) . . . . ?
C12 C13 C14 O3 3.0(4) . . . . ?
C12 C13 C14 N2 -176.4(2) . . . . ?
C14 O3 C15 C16 3.9(2) . . . . ?
C14 N2 C16 C15 3.2(3) . . . . ?
C14 N2 C16 C23 -119.5(2) . . . . ?
C15 O3 C14 N2 -2.1(3) . . . . ?
C15 O3 C14 C13 178.5(2) . . . . ?
C15 C16 C23 C24 -50.0(3) . . . . ?
C15 C16 C23 C28 127.2(2) . . . . ?
C16 N2 C14 O3 -0.9(3) . . . . ?
C16 N2 C14 C13 178.5(2) . . . . ?
C16 C23 C24 C25 175.8(2) . . . . ?
C16 C23 C28 C27 -175.7(2) . . . . ?
C17 C1 C2 O1 112.9(2) . . . . ?
C17 C18 C19 C20 -1.0(5) . . . . ?
C18 C17 C22 C21 -0.9(5) . . . . ?
C18 C19 C20 C21 0.4(5) . . . . ?
C19 C20 C21 C22 -0.1(5) . . . . ?
C20 C21 C22 C17 0.3(6) . . . . ?
C22 C17 C18 C19 1.2(4) . . . . ?
C23 C24 C25 C26 0.1(4) . . . . ?
C24 C23 C28 C27 1.5(4) . . . . ?
C24 C25 C26 C27 1.1(4) . . . . ?
C25 C26 C27 C28 -1.0(4) . . . . ?
C26 C27 C28 C23 -0.3(4) . . . . ?
C28 C23 C24 C25 -1.4(4) . . . . ?
C29 C7 C8 C9 179.6(2) . . . . ?
C30 C10 C11 C6 -179.9(2) . . . . ?
C30 C10 C11 C12 -0.8(4) . . . . ?

loop_
_exptl_oxdiff_crystal_face_indexfrac_h
_exptl_oxdiff_crystal_face_indexfrac_k
_exptl_oxdiff_crystal_face_indexfrac_l
_exptl_oxdiff_crystal_face_x
_exptl_oxdiff_crystal_face_y
_exptl_oxdiff_crystal_face_z
-0.6644 7.2635 -8.0349 -0.0151 -0.6598 -0.7513
-3.5915 -1.4822 2.8948 -0.0193 -0.7222 0.6914
-2.7072 -4.8738 6.4532 -0.0088 -0.2821 0.9593
3.5915 1.4822 -2.8948 0.0193 0.7222 -0.6914
0.3238 -1.2290 -21.7053 0.9636 -0.0234 -0.2664
-0.1706 1.7746 21.4755 -0.9819 0.0241 0.1877
-1.0811 -5.6254 -14.1773 0.8761 -0.0231 0.4817
0.1704 -7.3554 8.3056 0.0123 0.5526 0.8333
